data_2221095
loop_
_publ_author_name
'Babar, Tariq Mahmood'
'Qadeer, Ghulam'
'Rama, Nasim Hasan'
'Khawar Rauf, Muhammad'
'Wong, Wai-Yeung'

_publ_section_title
;
 3-Benzylisochroman-1-one
;
_journal_coeditor_code HK2615
_journal_issue 3
_journal_name_full 'Acta Crystallographica Section E'
_journal_page_first o498
_journal_paper_doi 10.1107/S1600536809004164
_journal_volume 65
_journal_year 2009
_chemical_formula_iupac 'C16 H14 O2'
_chemical_formula_moiety 'C16 H14 O2'
_chemical_formula_sum 'C16 H14 O2'
_chemical_formula_weight 238.27
_chemical_melting_point 332(1)
_chemical_name_common 3-benzyl-3,4-dihydroisocumarin
_chemical_name_systematic
;
3-Benzylisochroman-1-one
;
_space_group_IT_number 14
_symmetry_cell_setting monoclinic
_symmetry_space_group_name_Hall '-P 2ybc'
_symmetry_space_group_name_H-M 'P 1 21/c 1'
_atom_sites_solution_hydrogens geom
_atom_sites_solution_primary direct
_atom_sites_solution_secondary difmap
_audit_creation_method SHELXL-97
_cell_angle_alpha 90.00
_cell_angle_beta 102.43(2)
_cell_angle_gamma 90.00
_cell_formula_units_Z 4
_cell_length_a 12.503(5)
_cell_length_b 8.0200(9)
_cell_length_c 12.892(5)
_cell_measurement_reflns_used 1316
_cell_measurement_temperature 294(2)
_cell_measurement_theta_max 25.21
_cell_measurement_theta_min 5.32
_cell_volume 1262.4(7)
_computing_cell_refinement 'SAINT (Bruker, 2002)'
_computing_data_collection 'SMART (Bruker, 2001)'
_computing_data_reduction 'SAINT (Bruker, 2002)'
_computing_molecular_graphics 'ORTEP-3 for Windows (Farrugia, 1997)'
_computing_publication_material 'SHELXTL (Sheldrick, 2008)'
_computing_structure_refinement 'SHELXL97 (Sheldrick, 2008)'
_computing_structure_solution 'SHELXS97 (Sheldrick, 2008)'
_diffrn_ambient_temperature 294(2)
_diffrn_measured_fraction_theta_full 0.978
_diffrn_measured_fraction_theta_max 0.978
_diffrn_measurement_device_type 'Bruker SMART CCD area-detector'
_diffrn_measurement_method '\w and \f'
_diffrn_radiation_monochromator graphite
_diffrn_radiation_source 'fine-focus sealed tube'
_diffrn_radiation_type MoK\a
_diffrn_radiation_wavelength 0.71073
_diffrn_reflns_av_R_equivalents 0.0212
_diffrn_reflns_av_sigmaI/netI 0.0233
_diffrn_reflns_limit_h_max 16
_diffrn_reflns_limit_h_min -16
_diffrn_reflns_limit_k_max 10
_diffrn_reflns_limit_k_min -10
_diffrn_reflns_limit_l_max 17
_diffrn_reflns_limit_l_min -10
_diffrn_reflns_number 7148
_diffrn_reflns_theta_full 28.46
_diffrn_reflns_theta_max 28.46
_diffrn_reflns_theta_min 3.01
_diffrn_standards_number 0
_exptl_absorpt_coefficient_mu 0.082
_exptl_absorpt_correction_T_max 0.983
_exptl_absorpt_correction_T_min 0.820
_exptl_absorpt_correction_type multi-scan
_exptl_absorpt_process_details '(SADABS; Bruker, 2001)'
_exptl_crystal_colour colorless
_exptl_crystal_density_diffrn 1.254
_exptl_crystal_density_method 'not measured'
_exptl_crystal_description block
_exptl_crystal_F_000 504
_exptl_crystal_size_max 0.32
_exptl_crystal_size_mid 0.26
_exptl_crystal_size_min 0.21
_refine_diff_density_max 0.181
_refine_diff_density_min -0.144
_refine_ls_extinction_coef 0.058(7)
_refine_ls_extinction_expression Fc^*^=kFc[1+0.001xFc^2^\l^3^/sin(2\q)]^-1/4^
_refine_ls_extinction_method 'SHELXL97 (Sheldrick, 2008)'
_refine_ls_goodness_of_fit_ref 1.025
_refine_ls_hydrogen_treatment constr
_refine_ls_matrix_type full
_refine_ls_number_parameters 164
_refine_ls_number_reflns 3024
_refine_ls_number_restraints 0
_refine_ls_restrained_S_all 1.025
_refine_ls_R_factor_all 0.0487
_refine_ls_R_factor_gt 0.0422
_refine_ls_shift/su_max 0.000
_refine_ls_shift/su_mean 0.000
_refine_ls_structure_factor_coef Fsqd
_refine_ls_weighting_details 'calc w=1/[\s^2^(Fo^2^)+(0.0818P)^2^+0.1131P] where P=(Fo^2^+2Fc^2^)/3'
_refine_ls_weighting_scheme calc
_refine_ls_wR_factor_gt 0.1271
_refine_ls_wR_factor_ref 0.1357
_reflns_number_gt 2546
_reflns_number_total 3024
_reflns_threshold_expression I>2\s(I)
_cod_data_source_file hk2615.cif
_cod_data_source_block I
_cod_original_sg_symbol_H-M 'P 21/c'
_cod_database_code 2221095
_cod_database_fobs_code 2221095

loop_
_symmetry_equiv_pos_as_xyz
'x, y, z'
'-x, y+1/2, -z+1/2'
'-x, -y, -z'
'x, -y-1/2, z-1/2'

loop_
_atom_site_type_symbol
_atom_site_label
_atom_site_fract_x
_atom_site_fract_y
_atom_site_fract_z
_atom_site_U_iso_or_equiv
_atom_site_adp_type
_atom_site_calc_flag
_atom_site_refinement_flags
_atom_site_occupancy
_atom_site_disorder_assembly
_atom_site_disorder_group
O O1 -0.00370(8) 0.34647(13) -0.09298(6) 0.0694(3) Uani d . 1 . .
O O2 0.04862(6) 0.20854(10) 0.05531(6) 0.0513(2) Uani d . 1 . .
C C1 -0.27750(10) 0.22424(17) 0.10333(11) 0.0614(3) Uani d . 1 . .
H H1A -0.2984 0.1604 0.1558 0.074 Uiso calc R 1 . .
C C2 -0.35219(11) 0.3310(2) 0.04219(14) 0.0770(4) Uani d . 1 . .
H H2A -0.4230 0.3383 0.0536 0.092 Uiso calc R 1 . .
C C3 -0.32221(12) 0.4264(2) -0.03548(14) 0.0793(4) Uani d . 1 . .
H H3A -0.3728 0.4978 -0.0766 0.095 Uiso calc R 1 . .
C C4 -0.21631(11) 0.41640(17) -0.05268(11) 0.0653(3) Uani d . 1 . .
H H4A -0.1961 0.4815 -0.1050 0.078 Uiso calc R 1 . .
C C5 -0.14040(9) 0.30857(13) 0.00867(8) 0.0481(3) Uani d . 1 . .
C C6 -0.17032(8) 0.21122(13) 0.08690(8) 0.0461(2) Uani d . 1 . .
C C7 -0.02835(9) 0.29314(14) -0.01389(8) 0.0495(3) Uani d . 1 . .
C C8 0.02859(8) 0.16880(12) 0.15967(7) 0.0439(2) Uani d . 1 . .
H H8A 0.0341 0.2713 0.2019 0.053 Uiso calc R 1 . .
C C9 -0.08557(9) 0.09595(13) 0.14927(8) 0.0484(3) Uani d . 1 . .
H H9A -0.0896 -0.0113 0.1138 0.058 Uiso calc R 1 . .
H H9B -0.1002 0.0786 0.2194 0.058 Uiso calc R 1 . .
C C10 0.11974(9) 0.05047(14) 0.21118(9) 0.0528(3) Uani d . 1 . .
H H10A 0.1079 0.0185 0.2804 0.063 Uiso calc R 1 . .
H H10B 0.1147 -0.0498 0.1683 0.063 Uiso calc R 1 . .
C C11 0.23470(9) 0.12051(13) 0.22511(9) 0.0506(3) Uani d . 1 . .
C C12 0.30019(11) 0.08497(17) 0.15378(11) 0.0647(3) Uani d . 1 . .
H H12A 0.2725 0.0181 0.0952 0.078 Uiso calc R 1 . .
C C13 0.40664(12) 0.1470(2) 0.16750(15) 0.0809(4) Uani d . 1 . .
H H13A 0.4488 0.1209 0.1185 0.097 Uiso calc R 1 . .
C C14 0.44906(13) 0.2457(2) 0.25261(17) 0.0870(5) Uani d . 1 . .
H H14A 0.5200 0.2870 0.2622 0.104 Uiso calc R 1 . .
C C15 0.38502(15) 0.2832(2) 0.32398(15) 0.0894(5) Uani d . 1 . .
H H15A 0.4131 0.3509 0.3820 0.107 Uiso calc R 1 . .
C C16 0.27839(13) 0.22086(18) 0.31051(11) 0.0708(4) Uani d . 1 . .
H H16A 0.2365 0.2475 0.3597 0.085 Uiso calc R 1 . .

loop_
_atom_site_aniso_label
_atom_site_aniso_U_11
_atom_site_aniso_U_22
_atom_site_aniso_U_33
_atom_site_aniso_U_12
_atom_site_aniso_U_13
_atom_site_aniso_U_23
O1 0.0738(6) 0.0907(7) 0.0453(4) -0.0159(5) 0.0161(4) 0.0086(4)
O2 0.0496(4) 0.0622(5) 0.0443(4) -0.0036(3) 0.0148(3) 0.0004(3)
C1 0.0497(6) 0.0677(7) 0.0686(7) -0.0063(5) 0.0169(5) -0.0006(6)
C2 0.0477(6) 0.0826(9) 0.0997(11) 0.0023(6) 0.0136(7) 0.0030(8)
C3 0.0588(7) 0.0751(9) 0.0955(10) 0.0062(6) -0.0020(7) 0.0134(8)
C4 0.0631(7) 0.0630(7) 0.0640(7) -0.0052(6) 0.0008(5) 0.0107(6)
C5 0.0504(6) 0.0486(5) 0.0430(5) -0.0087(4) 0.0045(4) -0.0041(4)
C6 0.0464(5) 0.0478(5) 0.0438(5) -0.0073(4) 0.0086(4) -0.0074(4)
C7 0.0566(6) 0.0529(6) 0.0387(5) -0.0123(4) 0.0098(4) -0.0043(4)
C8 0.0483(5) 0.0457(5) 0.0380(5) -0.0015(4) 0.0100(4) -0.0036(4)
C9 0.0506(5) 0.0508(5) 0.0453(5) -0.0044(4) 0.0138(4) 0.0014(4)
C10 0.0533(6) 0.0488(6) 0.0564(6) 0.0023(4) 0.0121(4) 0.0014(5)
C11 0.0500(5) 0.0460(5) 0.0527(6) 0.0073(4) 0.0047(4) 0.0031(4)
C12 0.0598(7) 0.0671(7) 0.0680(7) 0.0025(6) 0.0152(6) -0.0048(6)
C13 0.0600(8) 0.0819(9) 0.1042(11) 0.0051(7) 0.0252(8) 0.0072(9)
C14 0.0520(7) 0.0795(10) 0.1203(14) -0.0013(7) -0.0019(8) 0.0093(10)
C15 0.0777(10) 0.0835(10) 0.0908(11) -0.0065(8) -0.0181(8) -0.0153(8)
C16 0.0699(8) 0.0730(8) 0.0633(8) 0.0056(6) 0.0009(6) -0.0116(6)

loop_
_atom_type_symbol
_atom_type_description
_atom_type_scat_dispersion_real
_atom_type_scat_dispersion_imag
_atom_type_scat_source
C C 0.0033 0.0016 'International Tables Vol C Tables 4.2.6.8 and 6.1.1.4'
H H 0.0000 0.0000 'International Tables Vol C Tables 4.2.6.8 and 6.1.1.4'
O O 0.0106 0.0060 'International Tables Vol C Tables 4.2.6.8 and 6.1.1.4'

loop_
_geom_angle_atom_site_label_1
_geom_angle_atom_site_label_2
_geom_angle_atom_site_label_3
_geom_angle_site_symmetry_1
_geom_angle_site_symmetry_3
_geom_angle
_geom_angle_publ_flag
C2 C1 C6 . . 120.63(13) ?
C2 C1 H1A . . 119.7 ?
C6 C1 H1A . . 119.7 ?
C3 C2 C1 . . 120.23(14) ?
C3 C2 H2A . . 119.9 ?
C1 C2 H2A . . 119.9 ?
C2 C3 C4 . . 120.14(13) ?
C2 C3 H3A . . 119.9 ?
C4 C3 H3A . . 119.9 ?
C3 C4 C5 . . 119.97(13) ?
C3 C4 H4A . . 120.0 ?
C5 C4 H4A . . 120.0 ?
C6 C5 C4 . . 120.18(13) ?
C6 C5 C7 . . 120.30(10) ?
C4 C5 C7 . . 119.46(12) ?
C5 C6 C1 . . 118.84(11) ?
C5 C6 C9 . . 117.73(11) ?
C1 C6 C9 . . 123.42(11) ?
O1 C7 O2 . . 117.57(12) ?
O1 C7 C5 . . 123.76(11) ?
O2 C7 C5 . . 118.59(11) ?
O2 C8 C9 . . 110.33(8) ?
O2 C8 C10 . . 106.16(9) ?
C9 C8 C10 . . 113.54(11) ?
O2 C8 H8A . . 108.9 ?
C9 C8 H8A . . 108.9 ?
C10 C8 H8A . . 108.9 ?
C6 C9 C8 . . 110.56(11) ?
C6 C9 H9A . . 109.5 ?
C8 C9 H9A . . 109.5 ?
C6 C9 H9B . . 109.5 ?
C8 C9 H9B . . 109.5 ?
H9A C9 H9B . . 108.1 ?
C11 C10 C8 . . 114.97(12) ?
C11 C10 H10A . . 108.5 ?
C8 C10 H10A . . 108.5 ?
C11 C10 H10B . . 108.5 ?
C8 C10 H10B . . 108.5 ?
H10A C10 H10B . . 107.5 ?
C16 C11 C12 . . 117.44(14) ?
C16 C11 C10 . . 120.88(11) ?
C12 C11 C10 . . 121.68(12) ?
C11 C12 C13 . . 121.74(15) ?
C11 C12 H12A . . 119.1 ?
C13 C12 H12A . . 119.1 ?
C14 C13 C12 . . 120.23(15) ?
C14 C13 H13A . . 119.9 ?
C12 C13 H13A . . 119.9 ?
C13 C14 C15 . . 118.86(16) ?
C13 C14 H14A . . 120.6 ?
C15 C14 H14A . . 120.6 ?
C14 C15 C16 . . 120.99(16) ?
C14 C15 H15A . . 119.5 ?
C16 C15 H15A . . 119.5 ?
C11 C16 C15 . . 120.73(15) ?
C11 C16 H16A . . 119.6 ?
C15 C16 H16A . . 119.6 ?
C7 O2 C8 . . 118.82(10) ?

loop_
_geom_bond_atom_site_label_1
_geom_bond_atom_site_label_2
_geom_bond_site_symmetry_2
_geom_bond_distance
_geom_bond_publ_flag
C1 C2 . 1.382(2) ?
C1 C6 . 1.405(2) ?
C1 H1A . 0.9300 ?
C2 C3 . 1.375(3) ?
C2 H2A . 0.9300 ?
C3 C4 . 1.391(3) ?
C3 H3A . 0.9300 ?
C4 C5 . 1.3968(19) ?
C4 H4A . 0.9300 ?
C5 C6 . 1.3889(18) ?
C5 C7 . 1.496(2) ?
C6 C9 . 1.5023(19) ?
C7 O1 . 1.2054(17) ?
C7 O2 . 1.3463(17) ?
C8 O2 . 1.4559(19) ?
C8 C9 . 1.521(2) ?
C8 C10 . 1.5214(19) ?
C8 H8A . 0.9800 ?
C9 H9A . 0.9700 ?
C9 H9B . 0.9700 ?
C10 C11 . 1.517(2) ?
C10 H10A . 0.9700 ?
C10 H10B . 0.9700 ?
C11 C16 . 1.378(2) ?
C11 C12 . 1.386(2) ?
C12 C13 . 1.396(2) ?
C12 H12A . 0.9300 ?
C13 C14 . 1.365(3) ?
C13 H13A . 0.9300 ?
C14 C15 . 1.377(3) ?
C14 H14A . 0.9300 ?
C15 C16 . 1.399(3) ?
C15 H15A . 0.9300 ?
C16 H16A . 0.9300 ?

loop_
_geom_hbond_atom_site_label_D
_geom_hbond_atom_site_label_H
_geom_hbond_atom_site_label_A
_geom_hbond_site_symmetry_A
_geom_hbond_distance_DH
_geom_hbond_distance_HA
_geom_hbond_distance_DA
_geom_hbond_angle_DHA
C9 H9B O1 4_566 0.97 2.53 3.2922(18) 135

loop_
_cod_related_entry_id
_cod_related_entry_database
_cod_related_entry_code
1 ChemSpider 8903957
